data_1512330
loop_
_publ_author_name
'Nash, Aaron'
'Soheili, Arash'
'Tambar, Uttam K.'

_publ_section_title
;
 Stereoselective Synthesis of Functionalized Cyclic Amino Acid Derivatives
 via a [2,3]-Stevens Rearrangement and Ring-Closing Metathesis
;
_journal_issue 18
_journal_name_full 'Organic Letters'
_journal_page_first 4770
_journal_paper_doi 10.1021/ol402129h
_journal_volume 15
_journal_year 2013
_chemical_formula_moiety 'C19 H27 N O2'
_chemical_formula_sum 'C19 H27 N O2'
_chemical_formula_weight 301.42
_chemical_name_systematic
; 
 ? 
;
_space_group_IT_number 14
_symmetry_cell_setting monoclinic
_symmetry_space_group_name_Hall '-P 2yn'
_symmetry_space_group_name_H-M 'P 1 21/n 1'
_atom_sites_solution_hydrogens geom
_atom_sites_solution_primary direct
_atom_sites_solution_secondary difmap
_audit_creation_method SHELXL-97
_cell_angle_alpha 90.00
_cell_angle_beta 97.051(9)
_cell_angle_gamma 90.00
_cell_formula_units_Z 4
_cell_length_a 5.493(2)
_cell_length_b 20.600(8)
_cell_length_c 15.806(6)
_cell_measurement_reflns_used 3235
_cell_measurement_temperature 153(2)
_cell_measurement_theta_max 25.0
_cell_measurement_theta_min 3.0
_cell_volume 1775.0(12)
_computing_cell_refinement 'CrystalClear (Rigaku Inc., 2008)'
_computing_data_collection 'CrystalClear (Rigaku Inc., 2008)'
_computing_data_reduction 'CrystalClear (Rigaku Inc., 2008)'
_computing_molecular_graphics 'XP SHELXTL/PC, Siemens Analytical'
_computing_publication_material 'XP SHELXTL/PC, Siemens Analytical'
_computing_structure_refinement 'XL SHELXTL/PC, Siemens Analytical'
_computing_structure_solution
;

SIR97 - Altomare A., Burla M.C., Camalli M., Cascarano G.L., Giacovazzo C., 
Guagliardi A., Moliterni A.G.G., Polidori G.,Spagna R.
;
_diffrn_ambient_temperature 153(2)
_diffrn_measured_fraction_theta_full 0.994
_diffrn_measured_fraction_theta_max 0.994
_diffrn_measurement_device_type 'Rigaku SCX-Mini with Mercury 2 CCD'
_diffrn_measurement_method \w-scans
_diffrn_radiation_monochromator graphite
_diffrn_radiation_source 'fine-focus sealed tube'
_diffrn_radiation_type MoK\a
_diffrn_radiation_wavelength 0.71075
_diffrn_reflns_av_R_equivalents 0.2218
_diffrn_reflns_av_sigmaI/netI 0.2362
_diffrn_reflns_limit_h_max 6
_diffrn_reflns_limit_h_min -4
_diffrn_reflns_limit_k_max 24
_diffrn_reflns_limit_k_min -23
_diffrn_reflns_limit_l_max 18
_diffrn_reflns_limit_l_min -18
_diffrn_reflns_number 12687
_diffrn_reflns_theta_full 25.00
_diffrn_reflns_theta_max 25.00
_diffrn_reflns_theta_min 3.24
_exptl_absorpt_coefficient_mu 0.072
_exptl_absorpt_correction_T_max 1.00
_exptl_absorpt_correction_T_min 0.204
_exptl_absorpt_correction_type multi-scan
_exptl_absorpt_process_details
;
Abscor. T. Higashi (2001). The Rigaku Corporation, Tokyo, Japan.
;
_exptl_crystal_colour colorless
_exptl_crystal_density_diffrn 1.128
_exptl_crystal_density_method 'not measured'
_exptl_crystal_description lath
_exptl_crystal_F_000 656
_exptl_crystal_size_max 0.48
_exptl_crystal_size_mid 0.08
_exptl_crystal_size_min 0.02
_refine_diff_density_max 0.284
_refine_diff_density_min -0.291
_refine_diff_density_rms 0.067
_refine_ls_extinction_method none
_refine_ls_goodness_of_fit_ref 0.997
_refine_ls_hydrogen_treatment mixed
_refine_ls_matrix_type full
_refine_ls_number_parameters 203
_refine_ls_number_reflns 3123
_refine_ls_number_restraints 0
_refine_ls_restrained_S_all 0.997
_refine_ls_R_factor_all 0.2791
_refine_ls_R_factor_gt 0.1003
_refine_ls_shift/su_max 0.001
_refine_ls_shift/su_mean 0.000
_refine_ls_structure_factor_coef Fsqd
_refine_ls_weighting_details 'calc w=1/[\s^2^(Fo^2^)+(0.1024P)^2^] where P=(Fo^2^+2Fc^2^)/3'
_refine_ls_weighting_scheme calc
_refine_ls_wR_factor_gt 0.1975
_refine_ls_wR_factor_ref 0.2852
_reflns_number_gt 1074
_reflns_number_total 3123
_reflns_threshold_expression >2sigma(I)
_cod_data_source_file ol402129h_si_002.cif
_cod_data_source_block shelxl
_cod_depositor_comments
;
The following automatic conversions were performed:

'_symmetry_cell_setting' value 'Monoclinic' changed to 'monoclinic'
according to /home/saulius/struct/CIF-dictionaries/cif_core.dic
dictionary named 'cif_core.dic' version 2.4.2 from 2011-04-26.

Automatic conversion script
Id: cif_fix_values 1891 2012-01-12 08:04:46Z andrius 
;
_cod_original_cell_volume 1774.9(12)
_cod_original_sg_symbol_H-M P21/n
_cod_database_code 1512330

loop_
_symmetry_equiv_pos_as_xyz
'x, y, z'
'-x+1/2, y+1/2, -z+1/2'
'-x, -y, -z'
'x-1/2, -y-1/2, z-1/2'

loop_
_atom_site_label
_atom_site_type_symbol
_atom_site_fract_x
_atom_site_fract_y
_atom_site_fract_z
_atom_site_U_iso_or_equiv
_atom_site_adp_type
_atom_site_occupancy
_atom_site_symmetry_multiplicity
_atom_site_calc_flag
_atom_site_refinement_flags
C1 C 0.5246(10) 0.3784(3) 0.2084(4) 0.0430(17) Uani 1 1 d .
H1 H 0.6791 0.3746 0.1812 0.052 Uiso 1 1 calc R
C2 C 0.5254(11) 0.3235(3) 0.2745(4) 0.0418(17) Uani 1 1 d .
H2 H 0.3736 0.3281 0.3031 0.050 Uiso 1 1 calc R
C3 C 0.7393(11) 0.3337(3) 0.3401(4) 0.0498(18) Uani 1 1 d .
H3 H 0.8913 0.3149 0.3305 0.060 Uiso 1 1 calc R
C4 C 0.7325(13) 0.3676(3) 0.4115(4) 0.058(2) Uani 1 1 d .
H4 H 0.8819 0.3727 0.4481 0.070 Uiso 1 1 calc R
C5 C 0.5066(13) 0.3982(4) 0.4384(4) 0.063(2) Uani 1 1 d .
H5A H 0.5348 0.4058 0.5007 0.075 Uiso 1 1 calc R
H5B H 0.3696 0.3670 0.4274 0.075 Uiso 1 1 calc R
C6 C 0.4263(13) 0.4628(3) 0.3945(4) 0.064(2) Uani 1 1 d .
H6A H 0.5680 0.4928 0.4005 0.077 Uiso 1 1 calc R
H6B H 0.2969 0.4824 0.4248 0.077 Uiso 1 1 calc R
C7 C 0.3282(12) 0.4569(3) 0.2991(4) 0.0565(19) Uani 1 1 d .
H7A H 0.2027 0.4222 0.2916 0.068 Uiso 1 1 calc R
H7B H 0.2483 0.4982 0.2794 0.068 Uiso 1 1 calc R
C8 C 0.3084(13) 0.3691(3) 0.1383(4) 0.0425(16) Uani 1 1 d .
C9 C 0.2054(11) 0.3510(3) -0.0160(4) 0.0437(17) Uani 1 1 d .
C10 C 0.0492(12) 0.4106(3) -0.0347(4) 0.065(2) Uani 1 1 d .
H10A H 0.1552 0.4486 -0.0375 0.097 Uiso 1 1 calc R
H10B H -0.0552 0.4169 0.0107 0.097 Uiso 1 1 calc R
H10C H -0.0539 0.4052 -0.0894 0.097 Uiso 1 1 calc R
C11 C 0.3757(12) 0.3406(3) -0.0840(4) 0.057(2) Uani 1 1 d .
H11A H 0.4812 0.3788 -0.0865 0.086 Uiso 1 1 calc R
H11B H 0.2778 0.3343 -0.1395 0.086 Uiso 1 1 calc R
H11C H 0.4777 0.3022 -0.0697 0.086 Uiso 1 1 calc R
C12 C 0.0590(12) 0.2897(3) -0.0054(4) 0.0560(19) Uani 1 1 d .
H12A H -0.0223 0.2758 -0.0611 0.084 Uiso 1 1 calc R
H12B H -0.0648 0.2984 0.0329 0.084 Uiso 1 1 calc R
H12C H 0.1696 0.2553 0.0190 0.084 Uiso 1 1 calc R
C13 C 0.5191(11) 0.2571(3) 0.2329(4) 0.0420(16) Uani 1 1 d .
C14 C 0.3384(12) 0.2123(3) 0.2442(4) 0.0505(18) Uani 1 1 d .
H14 H 0.2110 0.2239 0.2768 0.061 Uiso 1 1 calc R
C15 C 0.3396(12) 0.1508(3) 0.2088(5) 0.056(2) Uani 1 1 d .
H15 H 0.2184 0.1199 0.2194 0.067 Uiso 1 1 calc R
C16 C 0.5175(13) 0.1345(3) 0.1580(4) 0.058(2) Uani 1 1 d .
H16 H 0.5164 0.0928 0.1324 0.070 Uiso 1 1 calc R
C17 C 0.6955(13) 0.1784(4) 0.1444(4) 0.0563(19) Uani 1 1 d .
H17 H 0.8178 0.1669 0.1096 0.068 Uiso 1 1 calc R
C18 C 0.6990(12) 0.2398(3) 0.1810(4) 0.0515(19) Uani 1 1 d .
H18 H 0.8230 0.2700 0.1711 0.062 Uiso 1 1 calc R
C19 C 0.5803(14) 0.4941(3) 0.1904(4) 0.070(2) Uani 1 1 d .
H19A H 0.4444 0.4995 0.1447 0.105 Uiso 1 1 calc R
H19B H 0.7302 0.4832 0.1657 0.105 Uiso 1 1 calc R
H19C H 0.6053 0.5347 0.2228 0.105 Uiso 1 1 calc R
O1 O 0.0934(8) 0.3688(2) 0.1514(3) 0.0567(13) Uani 1 1 d .
O2 O 0.3841(7) 0.36211(19) 0.0614(2) 0.0450(12) Uani 1 1 d .
N1 N 0.5225(9) 0.4421(2) 0.2472(3) 0.0460(15) Uani 1 1 d .

loop_
_atom_site_aniso_label
_atom_site_aniso_U_11
_atom_site_aniso_U_22
_atom_site_aniso_U_33
_atom_site_aniso_U_23
_atom_site_aniso_U_13
_atom_site_aniso_U_12
C1 0.029(4) 0.057(5) 0.040(4) -0.004(3) -0.007(3) 0.003(3)
C2 0.040(4) 0.049(4) 0.036(4) 0.009(3) 0.003(3) -0.011(3)
C3 0.037(4) 0.071(5) 0.038(4) -0.004(4) -0.008(3) -0.009(3)
C4 0.054(5) 0.073(5) 0.043(5) 0.004(4) -0.009(4) -0.010(4)
C5 0.079(6) 0.072(6) 0.036(5) -0.009(4) 0.004(4) -0.009(4)
C6 0.075(5) 0.069(6) 0.049(5) -0.015(4) 0.011(4) -0.004(4)
C7 0.066(5) 0.052(5) 0.052(5) -0.004(4) 0.007(4) 0.003(4)
C8 0.046(5) 0.037(4) 0.046(5) 0.001(3) 0.011(4) 0.001(3)
C9 0.047(4) 0.055(5) 0.026(4) -0.003(3) -0.008(3) -0.002(3)
C10 0.055(5) 0.084(6) 0.051(5) 0.008(4) -0.010(4) 0.006(4)
C11 0.047(4) 0.089(6) 0.037(4) 0.002(4) 0.007(4) -0.008(4)
C12 0.059(4) 0.065(5) 0.042(4) -0.005(4) -0.002(3) -0.012(4)
C13 0.040(4) 0.048(5) 0.035(4) 0.002(3) -0.005(3) 0.003(3)
C14 0.045(4) 0.059(5) 0.044(4) 0.003(4) -0.008(3) -0.002(4)
C15 0.041(4) 0.049(5) 0.073(5) 0.002(4) -0.009(4) -0.011(3)
C16 0.059(5) 0.056(5) 0.054(5) -0.013(4) -0.014(4) 0.011(4)
C17 0.049(5) 0.068(6) 0.051(5) -0.006(4) -0.001(4) -0.002(4)
C18 0.047(4) 0.059(5) 0.048(5) 0.002(4) 0.003(4) -0.002(3)
C19 0.097(6) 0.043(5) 0.067(6) 0.006(4) 0.002(4) -0.025(4)
O1 0.037(3) 0.089(4) 0.043(3) -0.006(2) 0.003(2) -0.007(2)
O2 0.041(3) 0.066(3) 0.026(2) -0.006(2) -0.001(2) -0.003(2)
N1 0.053(4) 0.042(4) 0.044(4) -0.002(3) 0.009(3) -0.003(3)

loop_
_atom_type_symbol
_atom_type_description
_atom_type_scat_dispersion_real
_atom_type_scat_dispersion_imag
_atom_type_scat_source
C C 0.0033 0.0016 'International Tables Vol C Tables 4.2.6.8 and 6.1.1.4'
H H 0.0000 0.0000 'International Tables Vol C Tables 4.2.6.8 and 6.1.1.4'
O O 0.0106 0.0060 'International Tables Vol C Tables 4.2.6.8 and 6.1.1.4'
N N 0.0061 0.0033 'International Tables Vol C Tables 4.2.6.8 and 6.1.1.4'

loop_
_geom_angle_atom_site_label_1
_geom_angle_atom_site_label_2
_geom_angle_atom_site_label_3
_geom_angle
N1 C1 C8 111.9(5)
N1 C1 C2 112.1(5)
C8 C1 C2 109.7(5)
N1 C1 H1 107.6
C8 C1 H1 107.6
C2 C1 H1 107.6
C3 C2 C13 113.9(5)
C3 C2 C1 107.9(5)
C13 C2 C1 111.7(5)
C3 C2 H2 107.7
C13 C2 H2 107.7
C1 C2 H2 107.7
C4 C3 C2 124.4(6)
C4 C3 H3 117.8
C2 C3 H3 117.8
C3 C4 C5 124.8(6)
C3 C4 H4 117.6
C5 C4 H4 117.6
C4 C5 C6 115.9(6)
C4 C5 H5A 108.3
C6 C5 H5A 108.3
C4 C5 H5B 108.3
C6 C5 H5B 108.3
H5A C5 H5B 107.4
C5 C6 C7 114.7(6)
C5 C6 H6A 108.6
C7 C6 H6A 108.6
C5 C6 H6B 108.6
C7 C6 H6B 108.6
H6A C6 H6B 107.6
N1 C7 C6 112.1(5)
N1 C7 H7A 109.2
C6 C7 H7A 109.2
N1 C7 H7B 109.2
C6 C7 H7B 109.2
H7A C7 H7B 107.9
O1 C8 O2 124.5(6)
O1 C8 C1 123.8(6)
O2 C8 C1 111.7(6)
O2 C9 C10 109.7(5)
O2 C9 C12 110.0(5)
C10 C9 C12 113.8(6)
O2 C9 C11 101.6(5)
C10 C9 C11 111.1(5)
C12 C9 C11 109.9(5)
C9 C10 H10A 109.5
C9 C10 H10B 109.5
H10A C10 H10B 109.5
C9 C10 H10C 109.5
H10A C10 H10C 109.5
H10B C10 H10C 109.5
C9 C11 H11A 109.5
C9 C11 H11B 109.5
H11A C11 H11B 109.5
C9 C11 H11C 109.5
H11A C11 H11C 109.5
H11B C11 H11C 109.5
C9 C12 H12A 109.5
C9 C12 H12B 109.5
H12A C12 H12B 109.5
C9 C12 H12C 109.5
H12A C12 H12C 109.5
H12B C12 H12C 109.5
C14 C13 C18 118.2(6)
C14 C13 C2 121.7(6)
C18 C13 C2 120.1(6)
C13 C14 C15 121.3(6)
C13 C14 H14 119.3
C15 C14 H14 119.3
C16 C15 C14 119.7(6)
C16 C15 H15 120.1
C14 C15 H15 120.1
C17 C16 C15 120.1(7)
C17 C16 H16 120.0
C15 C16 H16 120.0
C16 C17 C18 120.6(7)
C16 C17 H17 119.7
C18 C17 H17 119.7
C17 C18 C13 120.0(6)
C17 C18 H18 120.0
C13 C18 H18 120.0
N1 C19 H19A 109.5
N1 C19 H19B 109.5
H19A C19 H19B 109.5
N1 C19 H19C 109.5
H19A C19 H19C 109.5
H19B C19 H19C 109.5
C8 O2 C9 121.0(5)
C1 N1 C7 118.2(5)
C1 N1 C19 113.1(5)
C7 N1 C19 115.0(5)

loop_
_geom_bond_atom_site_label_1
_geom_bond_atom_site_label_2
_geom_bond_distance
C1 N1 1.449(7)
C1 C8 1.533(8)
C1 C2 1.539(8)
C1 H1 1.0000
C2 C3 1.483(8)
C2 C13 1.516(8)
C2 H2 1.0000
C3 C4 1.331(8)
C3 H3 0.9500
C4 C5 1.499(9)
C4 H4 0.9500
C5 C6 1.539(9)
C5 H5A 0.9900
C5 H5B 0.9900
C6 C7 1.543(9)
C6 H6A 0.9900
C6 H6B 0.9900
C7 N1 1.456(7)
C7 H7A 0.9900
C7 H7B 0.9900
C8 O1 1.224(7)
C8 O2 1.340(7)
C9 O2 1.488(7)
C9 C10 1.507(8)
C9 C12 1.517(8)
C9 C11 1.525(8)
C10 H10A 0.9800
C10 H10B 0.9800
C10 H10C 0.9800
C11 H11A 0.9800
C11 H11B 0.9800
C11 H11C 0.9800
C12 H12A 0.9800
C12 H12B 0.9800
C12 H12C 0.9800
C13 C14 1.383(8)
C13 C18 1.405(8)
C14 C15 1.386(8)
C14 H14 0.9500
C15 C16 1.380(9)
C15 H15 0.9500
C16 C17 1.368(9)
C16 H16 0.9500
C17 C18 1.389(8)
C17 H17 0.9500
C18 H18 0.9500
C19 N1 1.458(7)
C19 H19A 0.9800
C19 H19B 0.9800
C19 H19C 0.9800

loop_
_geom_torsion_atom_site_label_1
_geom_torsion_atom_site_label_2
_geom_torsion_atom_site_label_3
_geom_torsion_atom_site_label_4
_geom_torsion
N1 C1 C2 C3 -56.0(7)
C8 C1 C2 C3 179.0(5)
N1 C1 C2 C13 178.1(5)
C8 C1 C2 C13 53.1(6)
C13 C2 C3 C4 -144.0(7)
C1 C2 C3 C4 91.5(7)
C2 C3 C4 C5 2.6(11)
C3 C4 C5 C6 -78.9(9)
C4 C5 C6 C7 69.1(8)
C5 C6 C7 N1 -71.0(7)
N1 C1 C8 O1 -64.5(8)
C2 C1 C8 O1 60.6(8)
N1 C1 C8 O2 114.9(6)
C2 C1 C8 O2 -120.0(5)
C3 C2 C13 C14 113.6(6)
C1 C2 C13 C14 -123.9(6)
C3 C2 C13 C18 -66.7(7)
C1 C2 C13 C18 55.8(7)
C18 C13 C14 C15 2.9(9)
C2 C13 C14 C15 -177.4(6)
C13 C14 C15 C16 -3.0(10)
C14 C15 C16 C17 1.6(10)
C15 C16 C17 C18 -0.2(10)
C16 C17 C18 C13 0.2(10)
C14 C13 C18 C17 -1.5(9)
C2 C13 C18 C17 178.7(6)
O1 C8 O2 C9 -2.0(9)
C1 C8 O2 C9 178.6(5)
C10 C9 O2 C8 66.9(7)
C12 C9 O2 C8 -59.0(7)
C11 C9 O2 C8 -175.5(5)
C8 C1 N1 C7 68.6(7)
C2 C1 N1 C7 -55.2(7)
C8 C1 N1 C19 -70.1(7)
C2 C1 N1 C19 166.2(5)
C6 C7 N1 C1 110.6(6)
C6 C7 N1 C19 -111.5(6)
